data_7056468
loop_
_publ_author_name
'Bikas, Rahman'
'Emami, Marzieh'
'\'Slepokura, Katarzyna'
'Noshiranzadeh, Nader'

_publ_section_title
;
 Preparing Mn(III) salen-type Schiff base complexes using 1,3-oxazines
 obtained by Mannich condensation: Towards removing ortho-hydroxyaldehydes
;
_journal_name_full 'New J. Chem.'
_journal_paper_doi 10.1039/C7NJ01562C
_journal_year 2017
_chemical_formula_moiety 'C24 H18 Mn N5 O2'
_chemical_formula_sum 'C24 H18 Mn N5 O2'
_chemical_formula_weight 463.37
_space_group_crystal_system orthorhombic
_space_group_IT_number 61
_space_group_name_Hall '-P 2ac 2ab'
_space_group_name_H-M_alt 'P b c a'
_symmetry_space_group_name_Hall '-P 2ac 2ab'
_symmetry_space_group_name_H-M 'P b c a'
_atom_sites_solution_hydrogens difmap
_atom_sites_solution_primary direct
_atom_sites_solution_secondary difmap
_audit_creation_method SHELXL-2014/7
_audit_update_record
;
2017-04-14 deposited with the CCDC.
2017-07-27 downloaded from the CCDC.
;
_cell_angle_alpha 90
_cell_angle_beta 90
_cell_angle_gamma 90
_cell_formula_units_Z 8
_cell_length_a 10.088(3)
_cell_length_b 11.208(3)
_cell_length_c 34.421(9)
_cell_measurement_reflns_used 4633
_cell_measurement_temperature 100(2)
_cell_measurement_theta_max 31.91
_cell_measurement_theta_min 2.68
_cell_volume 3891.9(19)
_computing_cell_refinement
;
CrysAlisPro, Agilent Technologies,
Version 1.171.36.20 (release 27-06-2012 CrysAlis171 .NET)
(compiled Jul 11 2012,15:38:31)
;
_computing_data_collection
;
CrysAlisPro, Agilent Technologies,
Version 1.171.36.20 (release 27-06-2012 CrysAlis171 .NET)
(compiled Jul 11 2012,15:38:31)
;
_computing_data_reduction
;
CrysAlisPro, Agilent Technologies,
Version 1.171.36.20 (release 27-06-2012 CrysAlis171 .NET)
(compiled Jul 11 2012,15:38:31)
;
_computing_structure_refinement 'SHELXL-2014/7 (Sheldrick, 2014)'
_computing_structure_solution 'SHELXS-97 (Sheldrick, 2008)'
_diffrn_ambient_temperature 100(2)
_diffrn_detector_area_resol_mean 10.3456
_diffrn_measured_fraction_theta_full 1.000
_diffrn_measured_fraction_theta_max 0.937
_diffrn_measurement_device_type 'Agilent Technologies Xcalibur R, Ruby'
_diffrn_measurement_method 'omega scan'
_diffrn_radiation_type MoK\a
_diffrn_radiation_wavelength 0.71073
_diffrn_reflns_av_R_equivalents 0.0881
_diffrn_reflns_av_unetI/netI 0.0777
_diffrn_reflns_Laue_measured_fraction_full 1.000
_diffrn_reflns_Laue_measured_fraction_max 0.937
_diffrn_reflns_limit_h_max 7
_diffrn_reflns_limit_h_min -14
_diffrn_reflns_limit_k_max 7
_diffrn_reflns_limit_k_min -16
_diffrn_reflns_limit_l_max 48
_diffrn_reflns_limit_l_min -47
_diffrn_reflns_number 35670
_diffrn_reflns_point_group_measured_fraction_full 1.000
_diffrn_reflns_point_group_measured_fraction_max 0.937
_diffrn_reflns_theta_full 26.000
_diffrn_reflns_theta_max 31.987
_diffrn_reflns_theta_min 2.340
_diffrn_source 'Enhance (Mo) X-ray Source'
_exptl_absorpt_coefficient_mu 0.713
_exptl_absorpt_correction_T_max 0.993
_exptl_absorpt_correction_T_min 0.857
_exptl_absorpt_correction_type analytical
_exptl_absorpt_process_details
;
CrysAlisPro, Agilent Technologies,
Version 1.171.36.20 (release 27-06-2012 CrysAlis171 .NET)
(compiled Jul 11 2012,15:38:31)
Analytical numeric absorption correction using a multifaceted crystal
            model based on expressions derived by R.C. Clark & J.S. Reid.
(Clark, R. C. & Reid, J. S. (1995). Acta Cryst. A51, 887-897)
;
_exptl_crystal_colour 'dark pink'
_exptl_crystal_density_diffrn 1.582
_exptl_crystal_description plate
_exptl_crystal_F_000 1904
_exptl_crystal_size_max 0.42
_exptl_crystal_size_mid 0.08
_exptl_crystal_size_min 0.01
_refine_diff_density_max 0.676
_refine_diff_density_min -0.577
_refine_diff_density_rms 0.094
_refine_ls_extinction_method none
_refine_ls_goodness_of_fit_ref 1.027
_refine_ls_hydrogen_treatment constr
_refine_ls_matrix_type full
_refine_ls_number_parameters 289
_refine_ls_number_reflns 6334
_refine_ls_number_restraints 0
_refine_ls_restrained_S_all 1.027
_refine_ls_R_factor_all 0.1076
_refine_ls_R_factor_gt 0.0597
_refine_ls_shift/su_max 0.000
_refine_ls_shift/su_mean 0.000
_refine_ls_structure_factor_coef Fsqd
_refine_ls_weighting_details 'w=1/[\s^2^(Fo^2^)+(0.0474P)^2^+2.6090P] where P=(Fo^2^+2Fc^2^)/3'
_refine_ls_weighting_scheme calc
_refine_ls_wR_factor_gt 0.1140
_refine_ls_wR_factor_ref 0.1319
_reflns_Friedel_coverage 0.000
_reflns_number_gt 4133
_reflns_number_total 6334
_reflns_threshold_expression 'I > 2\s(I)'
_cod_data_source_file c7nj01562c2.cif
_cod_data_source_block 1_nos472ab
_cod_database_code 7056468
_shelx_shelxl_version_number 2014/7
_shelx_space_group_comment
;
The symmetry employed for this shelxl refinement is uniquely defined
by the following loop, which should always be used as a source of
symmetry information in preference to the above space-group names.
They are only intended as comments.
;
_shelx_estimated_absorpt_t_min 0.754
_shelx_estimated_absorpt_t_max 0.993

loop_
_space_group_symop_operation_xyz
'x, y, z'
'-x+1/2, -y, z+1/2'
'-x, y+1/2, -z+1/2'
'x+1/2, -y+1/2, -z'
'-x, -y, -z'
'x-1/2, y, -z-1/2'
'x, -y-1/2, z-1/2'
'-x-1/2, y-1/2, z'

loop_
_atom_site_label
_atom_site_type_symbol
_atom_site_fract_x
_atom_site_fract_y
_atom_site_fract_z
_atom_site_U_iso_or_equiv
_atom_site_adp_type
_atom_site_occupancy
_atom_site_site_symmetry_order
_atom_site_calc_flag
_atom_site_refinement_flags_posn
_atom_site_refinement_flags_adp
Mn1 Mn 0.25581(3) 0.65691(3) 0.13889(2) 0.01411(10) Uani 1 1 d . .
O1 O 0.34212(16) 0.75433(16) 0.17487(5) 0.0168(4) Uani 1 1 d . .
O2 O 0.37607(16) 0.68515(16) 0.09818(5) 0.0175(4) Uani 1 1 d . .
N1 N 0.1196(2) 0.61996(19) 0.17811(6) 0.0152(4) Uani 1 1 d . .
N2 N 0.15141(19) 0.54924(19) 0.10612(6) 0.0152(4) Uani 1 1 d . .
C1 C 0.3299(2) 0.7610(2) 0.21279(7) 0.0150(5) Uani 1 1 d . .
C2 C 0.4234(2) 0.8358(2) 0.23201(7) 0.0175(5) Uani 1 1 d . .
H2 H 0.4914 0.8735 0.2174 0.021 Uiso 1 1 calc R U
C3 C 0.4166(2) 0.8538(2) 0.27082(7) 0.0178(5) Uani 1 1 d . .
H3 H 0.4799 0.9043 0.2830 0.021 Uiso 1 1 calc R U
C4 C 0.3176(2) 0.7993(2) 0.29361(7) 0.0165(5) Uani 1 1 d . .
C5 C 0.3080(2) 0.8227(2) 0.33391(7) 0.0172(5) Uani 1 1 d . .
H5 H 0.3667 0.8787 0.3455 0.021 Uiso 1 1 calc R U
C6 C 0.2162(2) 0.7662(2) 0.35655(7) 0.0191(5) Uani 1 1 d . .
H6 H 0.2094 0.7840 0.3835 0.023 Uiso 1 1 calc R U
C7 C 0.1328(2) 0.6825(2) 0.33961(7) 0.0189(5) Uani 1 1 d . .
H7 H 0.0710 0.6409 0.3554 0.023 Uiso 1 1 calc R U
C8 C 0.1380(2) 0.6585(2) 0.30052(7) 0.0177(5) Uani 1 1 d . .
H8 H 0.0796 0.6007 0.2898 0.021 Uiso 1 1 calc R U
C9 C 0.2281(2) 0.7180(2) 0.27600(7) 0.0156(5) Uani 1 1 d . .
C10 C 0.2315(2) 0.7028(2) 0.23417(7) 0.0159(5) Uani 1 1 d . .
C11 C 0.1264(2) 0.6400(2) 0.21485(7) 0.0164(5) Uani 1 1 d . .
H11 H 0.0560 0.6108 0.2305 0.020 Uiso 1 1 calc R U
C12 C 0.0020(2) 0.5673(2) 0.15986(7) 0.0167(5) Uani 1 1 d . .
H12A H -0.0549 0.6307 0.1488 0.020 Uiso 1 1 calc R U
H12B H -0.0503 0.5225 0.1793 0.020 Uiso 1 1 calc R U
C13 C 0.0491(2) 0.4843(2) 0.12810(7) 0.0168(5) Uani 1 1 d . .
H13A H 0.0866 0.4105 0.1395 0.020 Uiso 1 1 calc R U
H13B H -0.0255 0.4622 0.1108 0.020 Uiso 1 1 calc R U
C14 C 0.1725(2) 0.5258(2) 0.06992(7) 0.0174(5) Uani 1 1 d . .
H14 H 0.1159 0.4687 0.0580 0.021 Uiso 1 1 calc R U
C15 C 0.2727(2) 0.5775(2) 0.04613(7) 0.0158(5) Uani 1 1 d . .
C16 C 0.2763(2) 0.5472(2) 0.00503(7) 0.0165(5) Uani 1 1 d . .
C17 C 0.1866(3) 0.4679(2) -0.01280(8) 0.0210(5) Uani 1 1 d . .
H17 H 0.1189 0.4320 0.0024 0.025 Uiso 1 1 calc R U
C18 C 0.1948(3) 0.4415(3) -0.05163(8) 0.0228(6) Uani 1 1 d . .
H18 H 0.1342 0.3865 -0.0628 0.027 Uiso 1 1 calc R U
C19 C 0.2920(3) 0.4950(3) -0.07493(8) 0.0233(6) Uani 1 1 d . .
H19 H 0.2963 0.4775 -0.1019 0.028 Uiso 1 1 calc R U
C20 C 0.3802(3) 0.5723(2) -0.05864(8) 0.0218(6) Uani 1 1 d . .
H20 H 0.4459 0.6086 -0.0745 0.026 Uiso 1 1 calc R U
C21 C 0.3757(3) 0.5993(2) -0.01874(7) 0.0185(5) Uani 1 1 d . .
C22 C 0.4709(3) 0.6764(2) -0.00171(8) 0.0190(5) Uani 1 1 d . .
H22 H 0.5381 0.7100 -0.0176 0.023 Uiso 1 1 calc R U
C23 C 0.4685(2) 0.7034(2) 0.03680(7) 0.0190(5) Uani 1 1 d . .
H23 H 0.5339 0.7551 0.0473 0.023 Uiso 1 1 calc R U
C24 C 0.3687(2) 0.6548(2) 0.06150(7) 0.0164(5) Uani 1 1 d . .
N3 N 0.1297(2) 0.8164(2) 0.11996(6) 0.0202(5) Uani 1 1 d . .
N4 N 0.12919(19) 0.9031(2) 0.13933(6) 0.0169(4) Uani 1 1 d . .
N5 N 0.1275(2) 0.9898(2) 0.15842(6) 0.0205(5) Uani 1 1 d . .

loop_
_atom_site_aniso_label
_atom_site_aniso_U_11
_atom_site_aniso_U_22
_atom_site_aniso_U_33
_atom_site_aniso_U_23
_atom_site_aniso_U_13
_atom_site_aniso_U_12
Mn1 0.01442(16) 0.01690(18) 0.01100(16) -0.00016(15) -0.00043(14) -0.00174(15)
O1 0.0172(8) 0.0223(9) 0.0108(8) 0.0007(7) -0.0002(7) -0.0023(7)
O2 0.0178(8) 0.0222(9) 0.0125(8) -0.0003(7) 0.0014(7) -0.0026(7)
N1 0.0153(9) 0.0175(10) 0.0129(10) 0.0012(8) -0.0022(8) -0.0007(8)
N2 0.0161(9) 0.0179(10) 0.0116(9) 0.0020(8) -0.0013(8) -0.0020(8)
C1 0.0161(10) 0.0168(12) 0.0122(11) 0.0010(10) -0.0011(9) 0.0021(9)
C2 0.0162(11) 0.0176(12) 0.0186(12) 0.0009(11) 0.0000(10) -0.0019(10)
C3 0.0175(11) 0.0187(12) 0.0171(12) -0.0019(11) -0.0036(10) -0.0018(10)
C4 0.0163(11) 0.0177(12) 0.0157(12) -0.0015(10) -0.0023(9) 0.0018(10)
C5 0.0183(11) 0.0187(13) 0.0148(11) -0.0020(10) -0.0041(9) 0.0019(10)
C6 0.0190(11) 0.0247(13) 0.0135(12) -0.0033(10) -0.0004(9) 0.0054(10)
C7 0.0165(11) 0.0239(13) 0.0162(12) 0.0027(10) -0.0002(9) 0.0023(10)
C8 0.0174(11) 0.0211(12) 0.0146(12) -0.0001(10) -0.0024(9) -0.0001(10)
C9 0.0164(11) 0.0165(12) 0.0138(11) -0.0006(10) -0.0006(9) 0.0022(9)
C10 0.0171(11) 0.0172(11) 0.0135(11) 0.0003(10) -0.0006(9) -0.0002(10)
C11 0.0170(11) 0.0191(12) 0.0131(11) 0.0010(10) 0.0011(9) -0.0003(10)
C12 0.0145(11) 0.0213(13) 0.0142(11) -0.0004(10) -0.0016(9) -0.0016(10)
C13 0.0169(11) 0.0184(12) 0.0150(11) -0.0008(10) 0.0000(9) -0.0029(10)
C14 0.0183(11) 0.0196(12) 0.0143(12) -0.0018(10) -0.0035(9) -0.0012(10)
C15 0.0158(11) 0.0183(12) 0.0132(10) 0.0004(9) 0.0015(9) 0.0003(9)
C16 0.0176(11) 0.0181(12) 0.0137(11) 0.0002(10) 0.0005(9) 0.0024(9)
C17 0.0210(12) 0.0254(14) 0.0166(12) -0.0010(11) -0.0009(10) -0.0002(11)
C18 0.0266(13) 0.0252(14) 0.0165(12) -0.0008(11) -0.0040(11) 0.0007(11)
C19 0.0298(13) 0.0275(14) 0.0127(12) 0.0015(11) 0.0022(11) 0.0062(12)
C20 0.0239(13) 0.0262(14) 0.0155(12) 0.0022(11) 0.0037(10) 0.0041(11)
C21 0.0211(12) 0.0204(13) 0.0141(11) 0.0036(10) 0.0027(10) 0.0031(10)
C22 0.0206(12) 0.0185(13) 0.0180(12) 0.0028(10) 0.0025(10) -0.0001(10)
C23 0.0173(11) 0.0230(13) 0.0166(12) 0.0002(11) -0.0003(10) -0.0013(10)
C24 0.0153(10) 0.0205(12) 0.0135(11) 0.0012(10) -0.0009(9) 0.0019(10)
N3 0.0211(10) 0.0190(11) 0.0206(11) 0.0015(9) -0.0031(9) 0.0013(9)
N4 0.0125(9) 0.0207(11) 0.0175(10) 0.0069(9) -0.0015(8) -0.0004(8)
N5 0.0213(10) 0.0207(11) 0.0195(11) 0.0011(9) 0.0035(9) -0.0006(9)

loop_
_atom_type_symbol
_atom_type_description
_atom_type_scat_dispersion_real
_atom_type_scat_dispersion_imag
_atom_type_scat_source
C C 0.0033 0.0016 'International Tables Vol C Tables 4.2.6.8 and 6.1.1.4'
H H 0.0000 0.0000 'International Tables Vol C Tables 4.2.6.8 and 6.1.1.4'
N N 0.0061 0.0033 'International Tables Vol C Tables 4.2.6.8 and 6.1.1.4'
O O 0.0106 0.0060 'International Tables Vol C Tables 4.2.6.8 and 6.1.1.4'
Mn Mn 0.3368 0.7283 'International Tables Vol C Tables 4.2.6.8 and 6.1.1.4'

loop_
_geom_angle_atom_site_label_1
_geom_angle_atom_site_label_2
_geom_angle_atom_site_label_3
_geom_angle
_geom_angle_site_symmetry_3
_geom_angle_publ_flag
O1 Mn1 O2 95.45(8) . yes
O1 Mn1 N2 173.29(8) . yes
O2 Mn1 N2 91.23(8) . yes
O1 Mn1 N1 89.64(8) . yes
O2 Mn1 N1 174.85(8) . yes
N2 Mn1 N1 83.69(9) . yes
O1 Mn1 N3 89.49(8) . yes
O2 Mn1 N3 90.85(8) . yes
N2 Mn1 N3 91.06(9) . yes
N1 Mn1 N3 88.38(8) . yes
O1 Mn1 N5 92.50(8) 8_655 yes
O2 Mn1 N5 91.41(8) 8_655 yes
N2 Mn1 N5 86.68(9) 8_655 yes
N1 Mn1 N5 89.17(8) 8_655 yes
N3 Mn1 N5 176.84(8) 8_655 yes
C1 O1 Mn1 130.46(16) . ?
C24 O2 Mn1 129.66(16) . ?
C11 N1 C12 122.3(2) . ?
C11 N1 Mn1 126.83(18) . ?
C12 N1 Mn1 110.82(15) . ?
C14 N2 C13 120.7(2) . ?
C14 N2 Mn1 126.31(18) . ?
C13 N2 Mn1 112.68(15) . ?
O1 C1 C10 124.3(2) . ?
O1 C1 C2 115.6(2) . ?
C10 C1 C2 120.0(2) . ?
C3 C2 C1 120.8(2) . ?
C3 C2 H2 119.6 . ?
C1 C2 H2 119.6 . ?
C2 C3 C4 121.4(2) . ?
C2 C3 H3 119.3 . ?
C4 C3 H3 119.3 . ?
C3 C4 C5 120.9(2) . ?
C3 C4 C9 119.4(2) . ?
C5 C4 C9 119.6(2) . ?
C6 C5 C4 121.3(2) . ?
C6 C5 H5 119.3 . ?
C4 C5 H5 119.3 . ?
C5 C6 C7 119.0(2) . ?
C5 C6 H6 120.5 . ?
C7 C6 H6 120.5 . ?
C8 C7 C6 121.4(2) . ?
C8 C7 H7 119.3 . ?
C6 C7 H7 119.3 . ?
C7 C8 C9 121.3(2) . ?
C7 C8 H8 119.4 . ?
C9 C8 H8 119.4 . ?
C8 C9 C4 117.3(2) . ?
C8 C9 C10 123.7(2) . ?
C4 C9 C10 119.0(2) . ?
C1 C10 C11 120.6(2) . ?
C1 C10 C9 119.0(2) . ?
C11 C10 C9 120.0(2) . ?
N1 C11 C10 125.5(2) . ?
N1 C11 H11 117.2 . ?
C10 C11 H11 117.2 . ?
N1 C12 C13 107.64(19) . ?
N1 C12 H12A 110.2 . ?
C13 C12 H12A 110.2 . ?
N1 C12 H12B 110.2 . ?
C13 C12 H12B 110.2 . ?
H12A C12 H12B 108.5 . ?
N2 C13 C12 106.7(2) . ?
N2 C13 H13A 110.4 . ?
C12 C13 H13A 110.4 . ?
N2 C13 H13B 110.4 . ?
C12 C13 H13B 110.4 . ?
H13A C13 H13B 108.6 . ?
N2 C14 C15 126.1(2) . ?
N2 C14 H14 116.9 . ?
C15 C14 H14 116.9 . ?
C24 C15 C14 121.6(2) . ?
C24 C15 C16 119.5(2) . ?
C14 C15 C16 118.9(2) . ?
C17 C16 C21 117.5(2) . ?
C17 C16 C15 123.6(2) . ?
C21 C16 C15 118.8(2) . ?
C18 C17 C16 121.4(3) . ?
C18 C17 H17 119.3 . ?
C16 C17 H17 119.3 . ?
C17 C18 C19 120.5(3) . ?
C17 C18 H18 119.7 . ?
C19 C18 H18 119.7 . ?
C20 C19 C18 119.6(2) . ?
C20 C19 H19 120.2 . ?
C18 C19 H19 120.2 . ?
C19 C20 C21 121.1(3) . ?
C19 C20 H20 119.4 . ?
C21 C20 H20 119.4 . ?
C20 C21 C22 120.9(2) . ?
C20 C21 C16 119.8(2) . ?
C22 C21 C16 119.4(2) . ?
C23 C22 C21 121.8(2) . ?
C23 C22 H22 119.1 . ?
C21 C22 H22 119.1 . ?
C22 C23 C24 120.6(2) . ?
C22 C23 H23 119.7 . ?
C24 C23 H23 119.7 . ?
O2 C24 C15 124.3(2) . ?
O2 C24 C23 115.8(2) . ?
C15 C24 C23 119.9(2) . ?
N4 N3 Mn1 119.05(17) . ?
N5 N4 N3 179.3(3) . ?
N4 N5 Mn1 120.08(18) 8_665 ?

loop_
_geom_bond_atom_site_label_1
_geom_bond_atom_site_label_2
_geom_bond_distance
_geom_bond_site_symmetry_2
_geom_bond_publ_flag
Mn1 O1 1.8665(18) . yes
Mn1 O2 1.8803(17) . yes
Mn1 N1 1.970(2) . yes
Mn1 N2 1.959(2) . yes
Mn1 N3 2.289(2) . yes
Mn1 N5 2.312(2) 8_655 yes
O1 C1 1.313(3) . ?
O2 C24 1.310(3) . ?
N1 C11 1.286(3) . yes
N1 C12 1.467(3) . yes
N2 C13 1.473(3) . yes
N2 C14 1.291(3) . yes
C1 C10 1.397(3) . ?
C1 C2 1.425(3) . ?
C2 C3 1.353(3) . ?
C2 H2 0.9500 . ?
C3 C4 1.409(3) . ?
C3 H3 0.9500 . ?
C4 C5 1.415(3) . ?
C4 C9 1.419(3) . ?
C5 C6 1.366(4) . ?
C5 H5 0.9500 . ?
C6 C7 1.388(4) . ?
C6 H6 0.9500 . ?
C7 C8 1.373(3) . ?
C7 H7 0.9500 . ?
C8 C9 1.408(3) . ?
C8 H8 0.9500 . ?
C9 C10 1.450(3) . ?
C10 C11 1.436(3) . ?
C11 H11 0.9500 . ?
C12 C13 1.512(3) . ?
C12 H12A 0.9900 . ?
C12 H12B 0.9900 . ?
C13 H13A 0.9900 . ?
C13 H13B 0.9900 . ?
C14 C15 1.424(3) . ?
C14 H14 0.9500 . ?
C15 C24 1.403(3) . ?
C15 C16 1.455(3) . ?
C16 C17 1.410(4) . ?
C16 C21 1.420(3) . ?
C17 C18 1.372(4) . ?
C17 H17 0.9500 . ?
C18 C19 1.401(4) . ?
C18 H18 0.9500 . ?
C19 C20 1.363(4) . ?
C19 H19 0.9500 . ?
C20 C21 1.407(4) . ?
C20 H20 0.9500 . ?
C21 C22 1.418(4) . ?
C22 C23 1.360(4) . ?
C22 H22 0.9500 . ?
C23 C24 1.426(3) . ?
C23 H23 0.9500 . ?
N3 N4 1.178(3) . ?
N4 N5 1.173(3) . ?
N5 Mn1 2.312(2) 8_665 ?

loop_
_geom_hbond_atom_site_label_D
_geom_hbond_atom_site_label_H
_geom_hbond_atom_site_label_A
_geom_hbond_distance_DH
_geom_hbond_distance_HA
_geom_hbond_distance_DA
_geom_hbond_angle_DHA
_geom_hbond_site_symmetry_A
C7 H7 O2 0.95 2.58 3.361(3) 139.5 6_556
C13 H13A O1 0.99 2.25 3.231(3) 170.3 8_655
C20 H20 N3 0.95 2.57 3.514(3) 173.7 4_565

loop_
_geom_torsion_atom_site_label_1
_geom_torsion_atom_site_label_2
_geom_torsion_atom_site_label_3
_geom_torsion_atom_site_label_4
_geom_torsion
_geom_torsion_site_symmetry_1
O2 Mn1 O1 C1 -164.6(2) .
N1 Mn1 O1 C1 16.2(2) .
N3 Mn1 O1 C1 104.6(2) .
N5 Mn1 O1 C1 -72.9(2) 8_655
O1 Mn1 O2 C24 -171.2(2) .
N2 Mn1 O2 C24 9.5(2) .
N3 Mn1 O2 C24 -81.6(2) .
N5 Mn1 O2 C24 96.2(2) 8_655
Mn1 O1 C1 C10 -8.9(4) .
Mn1 O1 C1 C2 172.60(16) .
O1 C1 C2 C3 176.9(2) .
C10 C1 C2 C3 -1.6(4) .
C1 C2 C3 C4 0.2(4) .
C2 C3 C4 C5 -177.4(2) .
C2 C3 C4 C9 4.0(4) .
C3 C4 C5 C6 -177.0(2) .
C9 C4 C5 C6 1.6(4) .
C4 C5 C6 C7 1.4(4) .
C5 C6 C7 C8 -2.3(4) .
C6 C7 C8 C9 0.0(4) .
C7 C8 C9 C4 3.0(4) .
C7 C8 C9 C10 -175.4(2) .
C3 C4 C9 C8 174.9(2) .
C5 C4 C9 C8 -3.7(4) .
C3 C4 C9 C10 -6.6(4) .
C5 C4 C9 C10 174.7(2) .
O1 C1 C10 C11 -6.7(4) .
C2 C1 C10 C11 171.8(2) .
O1 C1 C10 C9 -179.6(2) .
C2 C1 C10 C9 -1.2(4) .
C8 C9 C10 C1 -176.4(2) .
C4 C9 C10 C1 5.2(4) .
C8 C9 C10 C11 10.6(4) .
C4 C9 C10 C11 -167.7(2) .
C12 N1 C11 C10 -172.8(2) .
Mn1 N1 C11 C10 5.4(4) .
C1 C10 C11 N1 8.0(4) .
C9 C10 C11 N1 -179.2(2) .
C11 N1 C12 C13 -142.6(2) .
Mn1 N1 C12 C13 39.0(2) .
C14 N2 C13 C12 -152.1(2) .
Mn1 N2 C13 C12 33.5(2) .
N1 C12 C13 N2 -46.1(3) .
C13 N2 C14 C15 -176.4(2) .
Mn1 N2 C14 C15 -2.8(4) .
N2 C14 C15 C24 5.6(4) .
N2 C14 C15 C16 -175.5(2) .
C24 C15 C16 C17 178.2(2) .
C14 C15 C16 C17 -0.7(4) .
C24 C15 C16 C21 -1.5(4) .
C14 C15 C16 C21 179.6(2) .
C21 C16 C17 C18 0.2(4) .
C15 C16 C17 C18 -179.4(3) .
C16 C17 C18 C19 -1.3(4) .
C17 C18 C19 C20 1.1(4) .
C18 C19 C20 C21 0.1(4) .
C19 C20 C21 C22 177.6(3) .
C19 C20 C21 C16 -1.2(4) .
C17 C16 C21 C20 1.0(4) .
C15 C16 C21 C20 -179.3(2) .
C17 C16 C21 C22 -177.8(2) .
C15 C16 C21 C22 1.9(4) .
C20 C21 C22 C23 -179.8(3) .
C16 C21 C22 C23 -1.0(4) .
C21 C22 C23 C24 -0.2(4) .
Mn1 O2 C24 C15 -9.5(4) .
Mn1 O2 C24 C23 171.98(17) .
C14 C15 C24 O2 0.6(4) .
C16 C15 C24 O2 -178.2(2) .
C14 C15 C24 C23 179.1(2) .
C16 C15 C24 C23 0.3(4) .
C22 C23 C24 O2 179.2(2) .
C22 C23 C24 C15 0.6(4) .
